data_7049684
loop_
_publ_author_name
'Xu, Xingyu'
'Zhang, Zengyu'
'Huang, Shiqing'
'Cao, Lei'
'Liu, Wei'
'Yan, Xiaoyu'

_publ_section_title
;
 4-Halo-1,2,3-triazolylidenes: stable carbenes featuring halogen bonding.
;
_journal_issue 20
_journal_name_full 'Dalton transactions (Cambridge, England : 2003)'
_journal_page_first 6931
_journal_page_last 6941
_journal_paper_doi 10.1039/c9dt01018a
_journal_volume 48
_journal_year 2019
_chemical_formula_moiety 'C39 H52 Au I N5, I, 2(C H Cl3)'
_chemical_formula_sum 'C41 H54 Au Cl6 I2 N5'
_chemical_formula_weight 1280.36
_space_group_crystal_system monoclinic
_space_group_IT_number 11
_space_group_name_Hall '-P 2yb'
_space_group_name_H-M_alt 'P 1 21/m 1'
_symmetry_space_group_name_Hall '-P 2yb'
_symmetry_space_group_name_H-M 'P 1 21/m 1'
_atom_sites_solution_hydrogens geom
_atom_sites_solution_primary iterative
_audit_creation_date 2018-05-28
_audit_creation_method
;
Olex2 1.2
(compiled 2018.05.18 svn.r3508 for OlexSys, GUI svn.r5497)
;
_audit_update_record
;
2018-07-24 deposited with the CCDC.    2019-04-12 downloaded from the CCDC.
;
_cell_angle_alpha 90
_cell_angle_beta 102.174(8)
_cell_angle_gamma 90
_cell_formula_units_Z 2
_cell_length_a 12.814(4)
_cell_length_b 14.306(4)
_cell_length_c 13.997(4)
_cell_measurement_reflns_used 9735
_cell_measurement_temperature 200(2)
_cell_measurement_theta_max 27.438
_cell_measurement_theta_min 2.422
_cell_volume 2508.2(13)
_computing_cell_refinement 'SAINT V8.38A (?, 2016)'
_computing_data_reduction 'SAINT V8.38A (?, 2016)'
_computing_molecular_graphics 'Olex2 (Dolomanov et al., 2009)'
_computing_publication_material 'Olex2 (Dolomanov et al., 2009)'
_computing_structure_refinement 'XL (Sheldrick, 2008)'
_computing_structure_solution 'ShelXT (Sheldrick, 2015)'
_diffrn_ambient_temperature 199.94
_diffrn_measured_fraction_theta_full 0.998
_diffrn_measured_fraction_theta_max 0.990
_diffrn_measurement_device_type 'Bruker APEX-II CCD'
_diffrn_measurement_method '\f and \w scans'
_diffrn_radiation_type MoK\a
_diffrn_radiation_wavelength 0.71073
_diffrn_reflns_av_R_equivalents 0.0520
_diffrn_reflns_av_unetI/netI 0.0430
_diffrn_reflns_Laue_measured_fraction_full 0.998
_diffrn_reflns_Laue_measured_fraction_max 0.990
_diffrn_reflns_limit_h_max 16
_diffrn_reflns_limit_h_min -14
_diffrn_reflns_limit_k_max 17
_diffrn_reflns_limit_k_min -18
_diffrn_reflns_limit_l_max 17
_diffrn_reflns_limit_l_min -18
_diffrn_reflns_number 28831
_diffrn_reflns_point_group_measured_fraction_full 0.998
_diffrn_reflns_point_group_measured_fraction_max 0.990
_diffrn_reflns_theta_full 25.242
_diffrn_reflns_theta_max 27.588
_diffrn_reflns_theta_min 2.422
_diffrn_standards_number 0
_exptl_absorpt_coefficient_mu 4.516
_exptl_absorpt_correction_T_max 0.7456
_exptl_absorpt_correction_T_min 0.2485
_exptl_absorpt_correction_type multi-scan
_exptl_absorpt_process_details
'SADABS-2016/2 (Bruker,2016/2) was used for absorption correction. wR2(int) was 0.1459 before and 0.0638 after correction. The Ratio of minimum to maximum transmission is 0.3333. The \l/2 correction factor is Not present.'
_exptl_crystal_colour 'clear light colourless'
_exptl_crystal_colour_lustre clear
_exptl_crystal_colour_modifier light
_exptl_crystal_colour_primary colourless
_exptl_crystal_density_diffrn 1.695
_exptl_crystal_description block
_exptl_crystal_F_000 1244
_exptl_crystal_size_max 0.36
_exptl_crystal_size_mid 0.31
_exptl_crystal_size_min 0.28
_exptl_transmission_factor_max 0.7456
_exptl_transmission_factor_min 0.2485
_refine_diff_density_max 1.657
_refine_diff_density_min -1.824
_refine_diff_density_rms 0.157
_refine_ls_extinction_method none
_refine_ls_goodness_of_fit_ref 1.043
_refine_ls_hydrogen_treatment constr
_refine_ls_matrix_type full
_refine_ls_number_parameters 289
_refine_ls_number_reflns 5983
_refine_ls_number_restraints 6
_refine_ls_restrained_S_all 1.043
_refine_ls_R_factor_all 0.0577
_refine_ls_R_factor_gt 0.0471
_refine_ls_shift/su_max 0.001
_refine_ls_shift/su_mean 0.000
_refine_ls_structure_factor_coef Fsqd
_refine_ls_weighting_details 'w=1/[\s^2^(Fo^2^)+(0.0578P)^2^+10.0971P] where P=(Fo^2^+2Fc^2^)/3'
_refine_ls_weighting_scheme calc
_refine_ls_wR_factor_gt 0.1145
_refine_ls_wR_factor_ref 0.1202
_reflns_Friedel_coverage 0.000
_reflns_number_gt 5147
_reflns_number_total 5983
_reflns_threshold_expression 'I > 2\s(I)'
_cod_data_source_file c9dt01018a2.cif
_cod_data_source_block mo_xxy20180514bcb_0ma
_cod_depositor_comments 'Adding full bibliography for 7049675--7049689.cif.'
_cod_database_code 7049684
_shelx_shelxl_version_number 2016/6
_shelx_space_group_comment
;
The symmetry employed for this shelxl refinement is uniquely defined
by the following loop, which should always be used as a source of
symmetry information in preference to the above space-group names.
They are only intended as comments.
;
_shelx_estimated_absorpt_t_max 0.365
_shelx_estimated_absorpt_t_min 0.293
_olex2_refinement_description
;
1. Fixed Uiso
 At 1.2 times of:
  All C(H) groups
 At 1.5 times of:
  All C(H,H,H) groups
2. Uiso/Uaniso restraints and constraints
Uanis(Cl2) \\sim Ueq: with sigma of 0.001 and sigma for terminal atoms of 0.002
3.a Ternary CH refined with riding coordinates:
 C10(H10), C12(H12), C16(H16), C25(H25), C0AA(H0AA)
3.b Aromatic/amide H refined with riding coordinates:
 C8(H8), C5(H5), C6(H6), C23(H23), C7(H7), C19(H19), C24(H24), C20(H20)
3.c Idealised Me refined as rotating group:
 C13(H13A,H13B,H13C), C11(H11A,H11B,H11C), C18(H18A,H18B,H18C), C17(H17A,H17B,
 H17C), C27(H27A,H27B,H27C), C26(H26A,H26B,H26C)
;
_olex2_submission_special_instructions 'No special instructions were received'

loop_
_space_group_symop_operation_xyz
'x, y, z'
'-x, y+1/2, -z'
'-x, -y, -z'
'x, -y-1/2, z'

loop_
_atom_site_label
_atom_site_type_symbol
_atom_site_fract_x
_atom_site_fract_y
_atom_site_fract_z
_atom_site_U_iso_or_equiv
_atom_site_adp_type
_atom_site_occupancy
_atom_site_site_symmetry_order
_atom_site_calc_flag
_atom_site_refinement_flags_posn
_atom_site_refinement_flags_adp
_atom_site_refinement_flags_occupancy
Au1 Au 0.67481(2) 0.750000 0.31360(2) 0.03135(10) Uani 1 2 d S T P
I1 I 0.61263(4) 0.750000 0.58356(4) 0.03606(14) Uani 1 2 d S T P
I2 I 0.81938(7) 0.750000 0.77187(5) 0.0735(2) Uani 1 2 d S T P
N3 N 0.3993(5) 0.750000 0.4306(4) 0.0276(12) Uani 1 2 d S T P
N1 N 0.4392(5) 0.750000 0.2936(4) 0.0300(13) Uani 1 2 d S T P
N4 N 0.9118(5) 0.750000 0.3076(5) 0.0358(14) Uani 1 2 d S T P
N2 N 0.3544(5) 0.750000 0.3353(4) 0.0300(13) Uani 1 2 d S T P
N5 N 0.8084(5) 0.750000 0.1643(5) 0.0381(15) Uani 1 2 d S T P
C2 C 0.5069(6) 0.750000 0.4464(5) 0.0290(15) Uani 1 2 d S T P
C1 C 0.5353(6) 0.750000 0.3576(6) 0.0295(15) Uani 1 2 d S T P
C10 C 0.9513(7) 0.750000 0.4155(6) 0.048(2) Uani 1 2 d S T P
H10 H 1.031067 0.749999 0.428452 0.058 Uiso 1 2 calc RS T P
C4 C 0.9119(6) 0.750000 0.1490(6) 0.0367(17) Uani 1 2 d S T P
C9 C 0.9787(6) 0.750000 0.2405(6) 0.0377(18) Uani 1 2 d S T P
C21 C 0.4201(6) 0.750000 0.1875(5) 0.0336(16) Uani 1 2 d S T P
C3 C 0.8105(6) 0.750000 0.2601(6) 0.0341(16) Uani 1 2 d S T P
C14 C 0.3293(6) 0.750000 0.4987(6) 0.0329(16) Uani 1 2 d S T P
C8 C 1.0885(7) 0.750000 0.2518(7) 0.049(2) Uani 1 2 d S T P
H8 H 1.134505 0.750000 0.314646 0.058 Uiso 1 2 calc RS T P
C22 C 0.4135(5) 0.6636(5) 0.1414(4) 0.0449(14) Uani 1 1 d . . .
C15 C 0.2981(5) 0.6636(4) 0.5295(5) 0.0431(14) Uani 1 1 d . . .
C12 C 0.7085(7) 0.750000 0.0880(7) 0.048(2) Uani 1 2 d S T P
H12 H 0.646646 0.750001 0.121263 0.058 Uiso 1 2 calc RS T P
C13 C 0.7022(6) 0.6619(6) 0.0262(6) 0.068(2) Uani 1 1 d . . .
H13A H 0.755159 0.665291 -0.014954 0.102 Uiso 1 1 calc GR . .
H13B H 0.630590 0.656456 -0.015236 0.102 Uiso 1 1 calc GR . .
H13C H 0.716805 0.607202 0.069123 0.102 Uiso 1 1 calc GR . .
C5 C 0.9511(8) 0.750000 0.0629(8) 0.055(2) Uani 1 2 d S T P
H5 H 0.905591 0.750000 -0.000191 0.066 Uiso 1 2 calc RS T P
C6 C 1.0642(9) 0.750000 0.0773(8) 0.064(3) Uani 1 2 d S T P
H6 H 1.096104 0.750000 0.021855 0.077 Uiso 1 2 calc RS T P
C11 C 0.9172(8) 0.8372(7) 0.4606(6) 0.086(3) Uani 1 1 d . . .
H11A H 0.943627 0.892212 0.431328 0.128 Uiso 1 1 calc GR . .
H11B H 0.946613 0.836760 0.531163 0.128 Uiso 1 1 calc GR . .
H11C H 0.839055 0.839519 0.448754 0.128 Uiso 1 1 calc GR . .
C23 C 0.3960(6) 0.6673(6) 0.0386(5) 0.063(2) Uani 1 1 d . . .
H23 H 0.389774 0.610572 0.002553 0.075 Uiso 1 1 calc R . .
C7 C 1.1279(8) 0.750000 0.1679(9) 0.063(3) Uani 1 2 d S T P
H7 H 1.203066 0.750000 0.173601 0.076 Uiso 1 2 calc RS T P
C16 C 0.3271(6) 0.5721(4) 0.4903(5) 0.0513(16) Uani 1 1 d . . .
H16 H 0.377957 0.585233 0.446715 0.062 Uiso 1 1 calc R . .
C25 C 0.4215(7) 0.5724(5) 0.1938(5) 0.0598(19) Uani 1 1 d . . .
H25 H 0.445159 0.585440 0.265279 0.072 Uiso 1 1 calc R . .
C19 C 0.2331(7) 0.6668(6) 0.5981(6) 0.065(2) Uani 1 1 d . . .
H19 H 0.210234 0.609969 0.622305 0.078 Uiso 1 1 calc R . .
C24 C 0.3878(9) 0.750000 -0.0101(7) 0.067(3) Uani 1 2 d S T P
H24 H 0.376126 0.750000 -0.079388 0.081 Uiso 1 2 calc RS T P
C20 C 0.2017(11) 0.750000 0.6312(10) 0.079(4) Uani 1 2 d S T P
H20 H 0.157435 0.750002 0.677790 0.095 Uiso 1 2 calc RS T P
C18 C 0.3819(8) 0.5066(6) 0.5696(7) 0.081(3) Uani 1 1 d . . .
H18A H 0.444951 0.537301 0.608825 0.122 Uiso 1 1 calc GR . .
H18B H 0.403779 0.449792 0.539930 0.122 Uiso 1 1 calc GR . .
H18C H 0.332486 0.489978 0.611694 0.122 Uiso 1 1 calc GR . .
C17 C 0.2287(8) 0.5265(6) 0.4287(8) 0.080(3) Uani 1 1 d . . .
H17A H 0.172318 0.523243 0.466317 0.120 Uiso 1 1 calc GR . .
H17B H 0.246487 0.463156 0.410670 0.120 Uiso 1 1 calc GR . .
H17C H 0.203605 0.563465 0.369411 0.120 Uiso 1 1 calc GR . .
C27 C 0.5034(9) 0.5068(7) 0.1645(8) 0.086(3) Uani 1 1 d . . .
H27A H 0.485452 0.496816 0.093635 0.129 Uiso 1 1 calc GR . .
H27B H 0.502606 0.446695 0.198000 0.129 Uiso 1 1 calc GR . .
H27C H 0.574648 0.534645 0.183008 0.129 Uiso 1 1 calc GR . .
C26 C 0.3097(9) 0.5242(7) 0.1775(9) 0.099(4) Uani 1 1 d . . .
H26A H 0.262647 0.560606 0.210233 0.148 Uiso 1 1 calc GR . .
H26B H 0.317711 0.460894 0.204819 0.148 Uiso 1 1 calc GR . .
H26C H 0.278629 0.520944 0.107376 0.148 Uiso 1 1 calc GR . .
Cl1 Cl 0.9442(5) 1.0040(4) 0.2769(4) 0.205(3) Uani 1 1 d . . .
Cl0A Cl 0.8408(5) 1.1108(5) 0.1253(5) 0.225(3) Uani 1 1 d . . .
Cl2 Cl 0.9890(10) 0.9988(10) 0.0986(9) 0.376(6) Uani 1 1 d . U .
C0AA C 0.9632(12) 1.0655(12) 0.1797(10) 0.131(5) Uani 1 1 d . . .
H0AA H 1.018465 1.115309 0.198387 0.158 Uiso 1 1 calc R . .

loop_
_atom_site_aniso_label
_atom_site_aniso_U_11
_atom_site_aniso_U_22
_atom_site_aniso_U_33
_atom_site_aniso_U_23
_atom_site_aniso_U_13
_atom_site_aniso_U_12
Au1 0.02034(15) 0.03823(17) 0.03528(16) 0.000 0.00539(11) 0.000
I1 0.0359(3) 0.0382(3) 0.0316(2) 0.000 0.0013(2) 0.000
I2 0.0758(6) 0.0791(5) 0.0512(4) 0.000 -0.0189(4) 0.000
N3 0.027(3) 0.027(3) 0.028(3) 0.000 0.004(2) 0.000
N1 0.022(3) 0.036(3) 0.031(3) 0.000 0.004(2) 0.000
N4 0.022(3) 0.046(4) 0.037(3) 0.000 0.002(3) 0.000
N2 0.022(3) 0.038(3) 0.031(3) 0.000 0.007(2) 0.000
N5 0.024(3) 0.056(4) 0.034(3) 0.000 0.005(3) 0.000
C2 0.025(4) 0.030(4) 0.031(3) 0.000 0.003(3) 0.000
C1 0.020(4) 0.028(3) 0.041(4) 0.000 0.009(3) 0.000
C10 0.032(5) 0.071(6) 0.040(5) 0.000 0.005(4) 0.000
C4 0.022(4) 0.047(5) 0.039(4) 0.000 0.004(3) 0.000
C9 0.020(4) 0.051(5) 0.043(4) 0.000 0.006(3) 0.000
C21 0.021(4) 0.054(5) 0.025(3) 0.000 0.004(3) 0.000
C3 0.018(4) 0.039(4) 0.046(4) 0.000 0.010(3) 0.000
C14 0.027(4) 0.037(4) 0.038(4) 0.000 0.017(3) 0.000
C8 0.025(4) 0.063(6) 0.056(5) 0.000 0.004(4) 0.000
C22 0.035(3) 0.059(4) 0.040(3) -0.010(3) 0.006(3) -0.005(3)
C15 0.038(3) 0.043(3) 0.051(3) 0.007(3) 0.014(3) -0.001(3)
C12 0.021(4) 0.080(7) 0.042(5) 0.000 0.003(3) 0.000
C13 0.049(4) 0.090(6) 0.063(4) -0.025(4) 0.008(3) -0.020(4)
C5 0.040(5) 0.080(7) 0.048(5) 0.000 0.012(4) 0.000
C6 0.045(6) 0.096(9) 0.055(6) 0.000 0.022(5) 0.000
C11 0.095(7) 0.100(7) 0.056(5) -0.030(5) 0.004(5) 0.002(6)
C23 0.064(5) 0.084(6) 0.039(3) -0.020(4) 0.010(3) -0.004(4)
C7 0.030(5) 0.090(8) 0.072(7) 0.000 0.016(5) 0.000
C16 0.063(4) 0.033(3) 0.063(4) 0.009(3) 0.023(3) 0.000(3)
C25 0.077(5) 0.051(4) 0.051(4) -0.015(3) 0.012(4) -0.008(4)
C19 0.072(5) 0.060(4) 0.075(5) 0.015(4) 0.045(4) -0.007(4)
C24 0.063(7) 0.104(10) 0.030(5) 0.000 -0.001(4) 0.000
C20 0.086(9) 0.093(9) 0.080(8) 0.000 0.063(8) 0.000
C18 0.084(6) 0.050(5) 0.103(7) 0.022(5) 0.005(5) 0.019(4)
C17 0.082(6) 0.051(5) 0.101(7) -0.008(5) 0.007(5) -0.008(4)
C27 0.104(8) 0.071(6) 0.085(6) -0.008(5) 0.024(6) 0.020(5)
C26 0.106(8) 0.068(6) 0.132(10) -0.023(6) 0.050(7) -0.030(6)
Cl1 0.268(7) 0.206(6) 0.158(4) 0.068(4) 0.083(4) 0.087(5)
Cl0A 0.153(5) 0.241(7) 0.248(7) 0.093(6) -0.033(4) 0.025(4)
Cl2 0.376(7) 0.376(7) 0.378(7) -0.003(2) 0.083(2) -0.001(2)
C0AA 0.138(12) 0.159(14) 0.102(9) -0.022(9) 0.036(9) -0.021(10)

loop_
_atom_type_symbol
_atom_type_description
_atom_type_scat_dispersion_real
_atom_type_scat_dispersion_imag
_atom_type_scat_source
C C 0.0033 0.0016 'International Tables Vol C Tables 4.2.6.8 and 6.1.1.4'
H H 0.0000 0.0000 'International Tables Vol C Tables 4.2.6.8 and 6.1.1.4'
Au Au -2.0133 8.8022 'International Tables Vol C Tables 4.2.6.8 and 6.1.1.4'
Cl Cl 0.1484 0.1585 'International Tables Vol C Tables 4.2.6.8 and 6.1.1.4'
I I -0.4742 1.8119 'International Tables Vol C Tables 4.2.6.8 and 6.1.1.4'
N N 0.0061 0.0033 'International Tables Vol C Tables 4.2.6.8 and 6.1.1.4'

loop_
_geom_angle_atom_site_label_1
_geom_angle_atom_site_label_2
_geom_angle_atom_site_label_3
_geom_angle
_geom_angle_site_symmetry_1
_geom_angle_site_symmetry_3
C1 Au1 C3 176.3(3) . .
N2 N3 C2 111.9(6) . .
N2 N3 C14 117.7(6) . .
C2 N3 C14 130.5(6) . .
N2 N1 C1 114.7(6) . .
N2 N1 C21 118.0(6) . .
C1 N1 C21 127.3(6) . .
C9 N4 C10 123.8(7) . .
C3 N4 C10 126.5(7) . .
C3 N4 C9 109.7(7) . .
N1 N2 N3 102.6(6) . .
C4 N5 C12 126.6(7) . .
C3 N5 C4 109.7(7) . .
C3 N5 C12 123.7(6) . .
N3 C2 I1 126.1(5) . .
N3 C2 C1 108.1(6) . .
C1 C2 I1 125.9(6) . .
N1 C1 Au1 122.5(5) . .
N1 C1 C2 102.8(6) . .
C2 C1 Au1 134.7(6) . .
N4 C10 H10 107.5 . .
N4 C10 C11 111.1(6) . .
N4 C10 C11 111.1(6) . 4_575
C11 C10 H10 107.5 4_575 .
C11 C10 H10 107.5 . .
C11 C10 C11 112.1(10) 4_575 .
N5 C4 C5 131.4(8) . .
C9 C4 N5 106.4(7) . .
C9 C4 C5 122.2(8) . .
C4 C9 N4 105.9(7) . .
C8 C9 N4 132.6(8) . .
C8 C9 C4 121.5(8) . .
C22 C21 N1 117.1(4) . .
C22 C21 N1 117.1(4) 4_575 .
C22 C21 C22 125.7(7) . 4_575
N4 C3 Au1 129.6(6) . .
N4 C3 N5 108.3(6) . .
N5 C3 Au1 122.1(6) . .
C15 C14 N3 117.7(4) 4_575 .
C15 C14 N3 117.7(4) . .
C15 C14 C15 124.7(7) . 4_575
C9 C8 H8 121.6 . .
C7 C8 C9 116.8(9) . .
C7 C8 H8 121.6 . .
C21 C22 C23 115.0(7) . .
C21 C22 C25 124.0(6) . .
C23 C22 C25 121.0(6) . .
C14 C15 C16 123.5(5) . .
C14 C15 C19 115.8(6) . .
C19 C15 C16 120.7(6) . .
N5 C12 H12 108.2 . .
N5 C12 C13 110.1(5) . 4_575
N5 C12 C13 110.1(5) . .
C13 C12 H12 108.2 . .
C13 C12 H12 108.2 4_575 .
C13 C12 C13 111.9(9) . 4_575
C12 C13 H13A 109.5 . .
C12 C13 H13B 109.5 . .
C12 C13 H13C 109.5 . .
H13A C13 H13B 109.5 . .
H13A C13 H13C 109.5 . .
H13B C13 H13C 109.5 . .
C4 C5 H5 122.6 . .
C4 C5 C6 114.8(9) . .
C6 C5 H5 122.6 . .
C5 C6 H6 119.1 . .
C7 C6 C5 121.8(10) . .
C7 C6 H6 119.1 . .
C10 C11 H11A 109.5 . .
C10 C11 H11B 109.5 . .
C10 C11 H11C 109.5 . .
H11A C11 H11B 109.5 . .
H11A C11 H11C 109.5 . .
H11B C11 H11C 109.5 . .
C22 C23 H23 119.2 . .
C24 C23 C22 121.5(7) . .
C24 C23 H23 119.2 . .
C8 C7 H7 118.5 . .
C6 C7 C8 122.9(10) . .
C6 C7 H7 118.5 . .
C15 C16 H16 107.7 . .
C15 C16 C18 112.8(7) . .
C15 C16 C17 110.1(6) . .
C18 C16 H16 107.7 . .
C18 C16 C17 110.6(7) . .
C17 C16 H16 107.7 . .
C22 C25 H25 107.7 . .
C22 C25 C27 112.7(7) . .
C22 C25 C26 110.4(7) . .
C27 C25 H25 107.7 . .
C27 C25 C26 110.5(7) . .
C26 C25 H25 107.7 . .
C15 C19 H19 119.3 . .
C20 C19 C15 121.4(7) . .
C20 C19 H19 119.3 . .
C23 C24 C23 121.2(9) 4_575 .
C23 C24 H24 119.4 . .
C23 C24 H24 119.4 4_575 .
C19 C20 C19 121.0(9) 4_575 .
C19 C20 H20 119.5 4_575 .
C19 C20 H20 119.5 . .
C16 C18 H18A 109.5 . .
C16 C18 H18B 109.5 . .
C16 C18 H18C 109.5 . .
H18A C18 H18B 109.5 . .
H18A C18 H18C 109.5 . .
H18B C18 H18C 109.5 . .
C16 C17 H17A 109.5 . .
C16 C17 H17B 109.5 . .
C16 C17 H17C 109.5 . .
H17A C17 H17B 109.5 . .
H17A C17 H17C 109.5 . .
H17B C17 H17C 109.5 . .
C25 C27 H27A 109.5 . .
C25 C27 H27B 109.5 . .
C25 C27 H27C 109.5 . .
H27A C27 H27B 109.5 . .
H27A C27 H27C 109.5 . .
H27B C27 H27C 109.5 . .
C25 C26 H26A 109.5 . .
C25 C26 H26B 109.5 . .
C25 C26 H26C 109.5 . .
H26A C26 H26B 109.5 . .
H26A C26 H26C 109.5 . .
H26B C26 H26C 109.5 . .
Cl1 C0AA Cl0A 106.3(9) . .
Cl1 C0AA H0AA 112.1 . .
Cl0A C0AA H0AA 112.1 . .
Cl2 C0AA Cl1 110.9(12) . .
Cl2 C0AA Cl0A 102.7(10) . .
Cl2 C0AA H0AA 112.1 . .

loop_
_geom_bond_atom_site_label_1
_geom_bond_atom_site_label_2
_geom_bond_distance
_geom_bond_site_symmetry_2
Au1 C1 2.010(7) .
Au1 C3 2.034(7) .
I1 C2 2.104(7) .
N3 N2 1.337(8) .
N3 C2 1.350(10) .
N3 C14 1.439(9) .
N1 N2 1.337(8) .
N1 C1 1.361(10) .
N1 C21 1.453(9) .
N4 C10 1.488(11) .
N4 C9 1.398(10) .
N4 C3 1.327(10) .
N5 C4 1.388(10) .
N5 C3 1.335(10) .
N5 C12 1.484(11) .
C2 C1 1.367(10) .
C10 H10 1.0000 .
C10 C11 1.505(10) 4_575
C10 C11 1.505(10) .
C4 C9 1.383(12) .
C4 C5 1.399(12) .
C9 C8 1.382(11) .
C21 C22 1.389(7) 4_575
C21 C22 1.389(7) .
C14 C15 1.395(7) .
C14 C15 1.395(7) 4_575
C8 H8 0.9500 .
C8 C7 1.372(14) .
C22 C23 1.409(9) .
C22 C25 1.491(10) .
C15 C16 1.496(9) .
C15 C19 1.399(9) .
C12 H12 1.0000 .
C12 C13 1.521(9) .
C12 C13 1.521(9) 4_575
C13 H13A 0.9800 .
C13 H13B 0.9800 .
C13 H13C 0.9800 .
C5 H5 0.9500 .
C5 C6 1.421(14) .
C6 H6 0.9500 .
C6 C7 1.356(16) .
C11 H11A 0.9800 .
C11 H11B 0.9800 .
C11 H11C 0.9800 .
C23 H23 0.9500 .
C23 C24 1.359(10) .
C7 H7 0.9500 .
C16 H16 1.0000 .
C16 C18 1.509(10) .
C16 C17 1.518(11) .
C25 H25 1.0000 .
C25 C27 1.527(11) .
C25 C26 1.562(12) .
C19 H19 0.9500 .
C19 C20 1.368(9) .
C24 H24 0.9500 .
C20 H20 0.9500 .
C18 H18A 0.9800 .
C18 H18B 0.9800 .
C18 H18C 0.9800 .
C17 H17A 0.9800 .
C17 H17B 0.9800 .
C17 H17C 0.9800 .
C27 H27A 0.9800 .
C27 H27B 0.9800 .
C27 H27C 0.9800 .
C26 H26A 0.9800 .
C26 H26B 0.9800 .
C26 H26C 0.9800 .
Cl1 C0AA 1.681(15) .
Cl0A C0AA 1.719(17) .
Cl2 C0AA 1.571(17) .
C0AA H0AA 1.0000 .
